data_7237158
loop_
_publ_author_name
'Yin, Ping'
'Yu, Qiong'
'Dharavath, Srinivas'
'Shreeve, Jean'ne M.'

_publ_section_title
;
 Taming of tetranitroethane: a promising precursor for high performance
 energetic ingredients
;
_journal_issue 32
_journal_name_full 'Journal of Materials Chemistry A'
_journal_page_first 15815
_journal_paper_doi 10.1039/C8TA05394D
_journal_volume 6
_journal_year 2018
_chemical_formula_moiety 'C2 H2 N3 O5, H7 N2 O2'
_chemical_formula_sum 'C2 H9 N5 O7'
_chemical_formula_weight 215.14
_space_group_crystal_system triclinic
_space_group_IT_number 2
_space_group_name_Hall '-P 1'
_space_group_name_H-M_alt 'P -1'
_atom_sites_solution_hydrogens difmap
_atom_sites_solution_primary direct
_audit_creation_date 2016-11-22
_audit_creation_method
;
Olex2 1.2-alpha
(compiled 2016.11.07 svn.r3352 for OlexSys, GUI svn.r5261)
;
_audit_update_record
;
2018-06-05 deposited with the CCDC.
2018-07-23 downloaded from the CCDC.
;
_cell_angle_alpha 108.745(7)
_cell_angle_beta 96.500(5)
_cell_angle_gamma 98.409(5)
_cell_formula_units_Z 2
_cell_length_a 3.7131(15)
_cell_length_b 9.097(4)
_cell_length_c 12.626(5)
_cell_measurement_reflns_used 3229
_cell_measurement_temperature 173(2)
_cell_measurement_theta_max 25.33
_cell_measurement_theta_min 2.41
_cell_volume 393.6(3)
_computing_cell_refinement 'SAINT v8.34A (Bruker, 2013)'
_computing_data_collection 'COSMO (BRUKER, V1.61, 2009)'
_computing_data_reduction 'SAINT v8.34A (Bruker, 2013)'
_computing_molecular_graphics 'Olex2 (Dolomanov et al., 2009)'
_computing_publication_material 'Olex2 (Dolomanov et al., 2009)'
_computing_structure_refinement 'XL (Sheldrick, 2008)'
_computing_structure_solution 'ShelXS (Sheldrick, 2008)'
_diffrn_ambient_temperature 173(2)
_diffrn_detector_area_resol_mean 8.36
_diffrn_measured_fraction_theta_full 1.000
_diffrn_measured_fraction_theta_max 1.000
_diffrn_measurement_device_type 'Bruker APEX-II CCD'
_diffrn_measurement_method \w
_diffrn_radiation_monochromator graphite
_diffrn_radiation_type MoK\a
_diffrn_radiation_wavelength 0.71073
_diffrn_reflns_av_R_equivalents 0.0287
_diffrn_reflns_av_unetI/netI 0.0241
_diffrn_reflns_Laue_measured_fraction_full 1.000
_diffrn_reflns_Laue_measured_fraction_max 1.000
_diffrn_reflns_limit_h_max 4
_diffrn_reflns_limit_h_min -4
_diffrn_reflns_limit_k_max 10
_diffrn_reflns_limit_k_min -10
_diffrn_reflns_limit_l_max 15
_diffrn_reflns_limit_l_min -15
_diffrn_reflns_number 6578
_diffrn_reflns_point_group_measured_fraction_full 1.000
_diffrn_reflns_point_group_measured_fraction_max 1.000
_diffrn_reflns_theta_full 25.242
_diffrn_reflns_theta_max 25.327
_diffrn_reflns_theta_min 1.729
_diffrn_source 'sealed tube'
_diffrn_standards_number 0
_exptl_absorpt_coefficient_mu 0.180
_exptl_absorpt_correction_T_max 0.7452
_exptl_absorpt_correction_T_min 0.6965
_exptl_absorpt_correction_type multi-scan
_exptl_absorpt_process_details
'SADABS-2014/5 (Bruker,2014/5) was used for absorption correction. wR2(int) was 0.0536 before and 0.0437 after correction. The Ratio of minimum to maximum transmission is 0.9346. The \l/2 correction factor is 0.00150.'
_exptl_crystal_colour yellow
_exptl_crystal_colour_primary yellow
_exptl_crystal_density_diffrn 1.815
_exptl_crystal_description needle
_exptl_crystal_F_000 224
_exptl_crystal_recrystallization_method 'used as received'
_exptl_crystal_size_max 0.404
_exptl_crystal_size_mid 0.128
_exptl_crystal_size_min 0.082
_refine_diff_density_max 0.301
_refine_diff_density_min -0.233
_refine_diff_density_rms 0.056
_refine_ls_extinction_method none
_refine_ls_goodness_of_fit_ref 1.118
_refine_ls_hydrogen_treatment refall
_refine_ls_matrix_type full
_refine_ls_number_parameters 163
_refine_ls_number_reflns 1451
_refine_ls_number_restraints 0
_refine_ls_restrained_S_all 1.118
_refine_ls_R_factor_all 0.0477
_refine_ls_R_factor_gt 0.0383
_refine_ls_shift/su_max 0.000
_refine_ls_shift/su_mean 0.000
_refine_ls_structure_factor_coef Fsqd
_refine_ls_weighting_details 'w=1/[\s^2^(Fo^2^)+(0.0683P)^2^+0.0361P] where P=(Fo^2^+2Fc^2^)/3'
_refine_ls_weighting_scheme calc
_refine_ls_wR_factor_gt 0.1024
_refine_ls_wR_factor_ref 0.1123
_reflns_Friedel_coverage 0.000
_reflns_number_gt 1169
_reflns_number_total 1451
_reflns_threshold_expression 'I > 2\s(I)'
_cod_data_source_file c8ta05394d2.cif
_cod_data_source_block js1116a
_cod_database_code 7237158
_shelxl_version_number 2014/6
_shelx_space_group_comment
;
The symmetry employed for this shelxl refinement is uniquely defined
by the following loop, which should always be used as a source of
symmetry information in preference to the above space-group names.
They are only intended as comments.
;
_olex2_refinement_description
;
;
_contact_crystallographer_email staples@chemistry.msu.com
_contact_crystallographer_name 'Richard Staples'
_olex2_diffrn_ambient_temperature_device 'Oxford Cryosystems'
_olex2_exptl_crystal_mounting_method 'The crystal was mounted on a nylon loop with paratone oil'
_olex2_submission_original_sample_id YP-081
_olex2_submission_special_instructions 'No special instructions were received'

loop_
_space_group_symop_operation_xyz
'x, y, z'
'-x, -y, -z'

loop_
_atom_site_label
_atom_site_type_symbol
_atom_site_fract_x
_atom_site_fract_y
_atom_site_fract_z
_atom_site_U_iso_or_equiv
_atom_site_adp_type
_atom_site_occupancy
_atom_site_site_symmetry_order
_atom_site_calc_flag
O1 O 0.7822(4) 0.32470(17) -0.08519(11) 0.0259(4) Uani 1 1 d
O2 O 0.9204(4) 0.54836(15) 0.24886(11) 0.0283(4) Uani 1 1 d
O3 O 0.6778(4) 0.46389(15) 0.37200(10) 0.0275(4) Uani 1 1 d
O4 O 0.2051(4) 0.20491(16) 0.29288(11) 0.0295(4) Uani 1 1 d
O5 O 0.2132(5) 0.05827(17) 0.12122(12) 0.0433(5) Uani 1 1 d
N1 N 0.7923(4) 0.38219(18) 0.03313(12) 0.0218(4) Uani 1 1 d
N2 N 0.7146(4) 0.44358(17) 0.27120(12) 0.0203(4) Uani 1 1 d
N3 N 0.3158(4) 0.18609(18) 0.20087(13) 0.0230(4) Uani 1 1 d
C1 C 0.5985(5) 0.2815(2) 0.06519(16) 0.0208(4) Uani 1 1 d
C2 C 0.5495(5) 0.3079(2) 0.18133(15) 0.0193(4) Uani 1 1 d
H1 H 0.906(7) 0.395(3) -0.095(2) 0.039(7) Uiso 1 1 d
H1A H 0.474(6) 0.180(3) 0.0116(18) 0.028(5) Uiso 1 1 d
O6 O 0.1264(4) 0.85179(15) 0.50011(11) 0.0266(4) Uani 1 1 d
O7 O 0.4352(4) 1.08435(16) 0.66419(12) 0.0308(4) Uani 1 1 d
N4 N 0.3525(5) 0.73715(19) 0.48276(15) 0.0229(4) Uani 1 1 d
N5 N 0.1838(5) 1.1233(2) 0.73842(16) 0.0262(4) Uani 1 1 d
H4A H 0.595(8) 0.776(3) 0.475(2) 0.046(7) Uiso 1 1 d
H4B H 0.250(8) 0.652(4) 0.416(3) 0.068(9) Uiso 1 1 d
H4C H 0.365(7) 0.699(3) 0.539(2) 0.044(7) Uiso 1 1 d
H5A H 0.302(8) 1.216(3) 0.800(2) 0.053(7) Uiso 1 1 d
H5B H -0.016(9) 1.138(3) 0.705(2) 0.063(9) Uiso 1 1 d
H5C H 0.112(7) 1.050(3) 0.761(2) 0.045(8) Uiso 1 1 d
H6 H 0.277(9) 0.965(4) 0.583(3) 0.085(10) Uiso 1 1 d

loop_
_atom_site_aniso_label
_atom_site_aniso_U_11
_atom_site_aniso_U_22
_atom_site_aniso_U_33
_atom_site_aniso_U_23
_atom_site_aniso_U_13
_atom_site_aniso_U_12
O1 0.0327(8) 0.0236(7) 0.0156(7) 0.0029(6) 0.0056(6) -0.0046(6)
O2 0.0365(8) 0.0216(7) 0.0222(7) 0.0060(6) 0.0051(6) -0.0048(6)
O3 0.0391(8) 0.0249(7) 0.0154(7) 0.0040(5) 0.0067(6) 0.0023(6)
O4 0.0339(8) 0.0320(8) 0.0244(8) 0.0130(6) 0.0087(6) 0.0010(6)
O5 0.0635(11) 0.0258(8) 0.0269(8) 0.0009(6) 0.0095(7) -0.0167(7)
N1 0.0240(8) 0.0233(8) 0.0155(8) 0.0038(6) 0.0038(6) 0.0030(6)
N2 0.0225(8) 0.0195(8) 0.0188(8) 0.0064(6) 0.0028(6) 0.0045(6)
N3 0.0241(8) 0.0229(8) 0.0223(9) 0.0096(7) 0.0026(7) 0.0028(6)
C1 0.0214(9) 0.0182(9) 0.0208(10) 0.0050(8) 0.0017(8) 0.0026(7)
C2 0.0206(9) 0.0183(9) 0.0191(9) 0.0075(7) 0.0022(7) 0.0026(7)
O6 0.0231(7) 0.0249(7) 0.0279(8) 0.0036(6) 0.0031(6) 0.0060(6)
O7 0.0233(7) 0.0349(8) 0.0246(8) -0.0015(6) 0.0024(6) 0.0035(6)
N4 0.0252(9) 0.0212(8) 0.0214(9) 0.0077(7) 0.0018(7) 0.0027(7)
N5 0.0232(9) 0.0226(9) 0.0307(10) 0.0073(8) 0.0048(8) 0.0026(7)

loop_
_atom_type_symbol
_atom_type_description
_atom_type_scat_dispersion_real
_atom_type_scat_dispersion_imag
_atom_type_scat_source
C C 0.0033 0.0016 'International Tables Vol C Tables 4.2.6.8 and 6.1.1.4'
H H 0.0000 0.0000 'International Tables Vol C Tables 4.2.6.8 and 6.1.1.4'
N N 0.0061 0.0033 'International Tables Vol C Tables 4.2.6.8 and 6.1.1.4'
O O 0.0106 0.0060 'International Tables Vol C Tables 4.2.6.8 and 6.1.1.4'

loop_
_geom_angle_atom_site_label_1
_geom_angle_atom_site_label_2
_geom_angle_atom_site_label_3
_geom_angle
N1 O1 H1 102.5(18)
C1 N1 O1 111.18(15)
O2 N2 C2 116.95(15)
O3 N2 O2 119.55(14)
O3 N2 C2 123.46(15)
O4 N3 C2 122.20(15)
O5 N3 O4 120.27(15)
O5 N3 C2 117.50(15)
N1 C1 C2 124.06(17)
N1 C1 H1A 120.9(12)
C2 C1 H1A 115.1(12)
N2 C2 N3 119.67(15)
N2 C2 C1 123.88(16)
N3 C2 C1 116.45(15)
N4 O6 H6 108.1(16)
N5 O7 H6 107.3(15)
O6 N4 H4A 113.3(15)
O6 N4 H4B 109.6(18)
O6 N4 H4C 110.8(16)
H4A N4 H4B 107(2)
H4A N4 H4C 109(2)
H4B N4 H4C 107(2)
O7 N5 H5A 107.9(16)
O7 N5 H5B 111.4(19)
O7 N5 H5C 111.7(17)
H5A N5 H5B 111(3)
H5A N5 H5C 111(2)
H5B N5 H5C 104(3)

loop_
_geom_bond_atom_site_label_1
_geom_bond_atom_site_label_2
_geom_bond_distance
O1 N1 1.409(2)
O1 H1 0.78(3)
O2 N2 1.2571(19)
O3 N2 1.252(2)
O4 N3 1.244(2)
O5 N3 1.241(2)
N1 C1 1.277(2)
N2 C2 1.381(2)
N3 C2 1.409(2)
C1 C2 1.445(3)
C1 H1A 0.96(2)
O6 N4 1.411(2)
O6 H6 1.22(3)
O7 N5 1.399(2)
O7 H6 1.24(3)
N4 H4A 0.95(3)
N4 H4B 0.94(3)
N4 H4C 0.89(3)
N5 H5A 0.95(3)
N5 H5B 0.86(3)
N5 H5C 0.83(3)

loop_
_geom_hbond_atom_site_label_D
_geom_hbond_atom_site_label_H
_geom_hbond_atom_site_label_A
_geom_hbond_distance_DH
_geom_hbond_distance_HA
_geom_hbond_distance_DA
_geom_hbond_angle_DHA
_geom_hbond_site_symmetry_A
O1 H1 N1 0.78(3) 2.02(3) 2.728(2) 149(2) 2_765
N4 H4A O6 0.95(3) 1.95(3) 2.868(2) 164(2) 1_655
N5 H5A O1 0.95(3) 2.06(3) 2.884(2) 145(2) 1_566
N5 H5B O7 0.86(3) 1.99(3) 2.764(3) 149(3) 1_455
O6 H6 O7 1.22(3) 1.24(3) 2.4531(19) 177(3) .

loop_
_geom_torsion_atom_site_label_1
_geom_torsion_atom_site_label_2
_geom_torsion_atom_site_label_3
_geom_torsion_atom_site_label_4
_geom_torsion
O1 N1 C1 C2 -178.76(15)
O2 N2 C2 N3 180.00(14)
O2 N2 C2 C1 -0.5(2)
O3 N2 C2 N3 2.3(3)
O3 N2 C2 C1 -178.21(16)
O4 N3 C2 N2 11.4(2)
O4 N3 C2 C1 -168.17(16)
O5 N3 C2 N2 -170.51(17)
O5 N3 C2 C1 9.9(2)
N1 C1 C2 N2 -1.7(3)
N1 C1 C2 N3 177.86(16)
